data_7720330
loop_
_publ_author_name
'Korchagin, D. V.'
'Shilov, G. V.'
'Zhidkov, M. V.'
'Dmitriev, A. I.'
'Palii, A. V.'
'Yagubskii, E. B.'
'Aldoshin, S. M.'

_publ_section_title
;
 Dihalogen-substituted
 [Mn<sup>III</sup>(3,5-diHal-sal<sub>2</sub>323)]BPh<sub>4</sub> salts: so
 similar but so different.
;
_journal_issue 12
_journal_name_full 'Dalton transactions (Cambridge, England : 2003)'
_journal_page_first 5064
_journal_page_last 5074
_journal_paper_doi 10.1039/d5dt03065j
_journal_volume 55
_journal_year 2026
_chemical_absolute_configuration none
_chemical_formula_moiety 'C24 H20 B, C22 H24 I4 Mn N4 O2'
_chemical_formula_sum 'C46 H44 B I4 Mn N4 O2'
_chemical_formula_weight 1258.20
_space_group_crystal_system monoclinic
_space_group_IT_number 9
_space_group_name_Hall 'C -2yc'
_space_group_name_H-M_alt 'C 1 c 1'
_atom_sites_solution_hydrogens geom
_atom_sites_solution_primary direct
_audit_creation_method SHELXL-2018/3
_audit_update_record
;
2026-02-25 deposited with the CCDC.	2026-02-26 downloaded from the CCDC.
;
_cell_angle_alpha 90
_cell_angle_beta 115.259(4)
_cell_angle_gamma 90
_cell_formula_units_Z 4
_cell_length_a 15.2632(5)
_cell_length_b 23.0148(6)
_cell_length_c 14.2934(5)
_cell_measurement_reflns_used 5441
_cell_measurement_temperature 240(2)
_cell_measurement_theta_max 27.6270
_cell_measurement_theta_min 3.2730
_cell_volume 4540.9(3)
_computing_cell_refinement 'CrysAlisPro 1.171.41.115a (Rigaku OD, 2021)'
_computing_data_collection 'CrysAlisPro 1.171.41.115a (Rigaku OD, 2021)'
_computing_data_reduction 'CrysAlisPro 1.171.41.115a (Rigaku OD, 2021)'
_computing_molecular_graphics 'Mercury, CCDC'
_computing_publication_material 'enCIFer 1.7.3'
_computing_structure_refinement 'SHELXL-2018/3 (Sheldrick, 2018)'
_computing_structure_solution 'SHELXS-2018/3 (Sheldrick, 2018)'
_diffrn_ambient_environment N~2~
_diffrn_ambient_temperature 240(2)
_diffrn_detector 'CCD plate'
_diffrn_detector_area_resol_mean 16.2060
_diffrn_detector_type Eos
_diffrn_measured_fraction_theta_full 0.998
_diffrn_measured_fraction_theta_max 0.998
_diffrn_measurement_device 'four-circle diffractometer'
_diffrn_measurement_device_type 'Xcalibur, Eos'
_diffrn_measurement_method '\w scans'
_diffrn_radiation_monochromator graphite
_diffrn_radiation_probe x-ray
_diffrn_radiation_type 'Mo K\a'
_diffrn_radiation_wavelength 0.71073
_diffrn_reflns_av_R_equivalents 0.0168
_diffrn_reflns_av_unetI/netI 0.0322
_diffrn_reflns_Laue_measured_fraction_full 0.998
_diffrn_reflns_Laue_measured_fraction_max 0.998
_diffrn_reflns_limit_h_max 19
_diffrn_reflns_limit_h_min -19
_diffrn_reflns_limit_k_max 28
_diffrn_reflns_limit_k_min -17
_diffrn_reflns_limit_l_max 17
_diffrn_reflns_limit_l_min -12
_diffrn_reflns_number 9819
_diffrn_reflns_point_group_measured_fraction_full 0.692
_diffrn_reflns_point_group_measured_fraction_max 0.678
_diffrn_reflns_theta_full 25.242
_diffrn_reflns_theta_max 26.320
_diffrn_reflns_theta_min 2.951
_diffrn_source 'fine-focus sealed X-ray tube'
_diffrn_source_type 'Enhance (Mo) X-ray Source'
_exptl_absorpt_coefficient_mu 3.052
_exptl_absorpt_correction_T_max 1.00000
_exptl_absorpt_correction_T_min 0.84164
_exptl_absorpt_correction_type multi-scan
_exptl_absorpt_process_details
;
CrysAlisPro 1.171.41.115a (Rigaku Oxford Diffraction, 2021)
Empirical absorption correction using spherical harmonics,
implemented in SCALE3 ABSPACK scaling algorithm.
;
_exptl_crystal_colour black
_exptl_crystal_density_diffrn 1.840
_exptl_crystal_description prism
_exptl_crystal_F_000 2424
_exptl_crystal_size_max 0.300
_exptl_crystal_size_mid 0.200
_exptl_crystal_size_min 0.150
_refine_diff_density_max 1.030
_refine_diff_density_min -1.132
_refine_diff_density_rms 0.089
_refine_ls_abs_structure_details
;
 Flack x determined using 1431 quotients [(I+)-(I-)]/[(I+)+(I-)]
 (Parsons, Flack and Wagner, Acta Cryst. B69 (2013) 249-259).
;
_refine_ls_abs_structure_Flack -0.047(17)
_refine_ls_extinction_method none
_refine_ls_goodness_of_fit_ref 1.025
_refine_ls_hydrogen_treatment constr
_refine_ls_matrix_type full
_refine_ls_number_parameters 506
_refine_ls_number_reflns 6251
_refine_ls_number_restraints 116
_refine_ls_restrained_S_all 1.026
_refine_ls_R_factor_all 0.0392
_refine_ls_R_factor_gt 0.0345
_refine_ls_shift/su_max 0.004
_refine_ls_shift/su_mean 0.000
_refine_ls_structure_factor_coef Fsqd
_refine_ls_weighting_details 'w=1/[\s^2^(Fo^2^)+(0.0241P)^2^+17.7592P] where P=(Fo^2^+2Fc^2^)/3'
_refine_ls_weighting_scheme calc
_refine_ls_wR_factor_gt 0.0684
_refine_ls_wR_factor_ref 0.0714
_reflns_Friedel_coverage 0.356
_reflns_Friedel_fraction_full 0.385
_reflns_Friedel_fraction_max 0.356
_reflns_number_gt 5760
_reflns_number_total 6251
_reflns_threshold_expression 'I > 2\s(I)'
_cod_data_source_file d5dt03065j2.cif
_cod_data_source_block 2_240
_cod_depositor_comments 'Adding full bibliography for 7720322--7720333.cif.'
_cod_original_sg_symbol_H-M 'C c'
_cod_database_code 7720330
_shelx_shelxl_version_number 2018/3
_shelx_space_group_comment
;
The symmetry employed for this shelxl refinement is uniquely defined
by the following loop, which should always be used as a source of
symmetry information in preference to the above space-group names.
They are only intended as comments.
;
_shelx_estimated_absorpt_t_min 0.461
_shelx_estimated_absorpt_t_max 0.657
_oxdiff_exptl_absorpt_empirical_full_min 0.901
_oxdiff_exptl_absorpt_empirical_full_max 1.311
_oxdiff_exptl_absorpt_empirical_details
;
Empirical correction (ABSPACK) includes:
- Absorption correction using spherical harmonics
- Frame scaling
;

loop_
_space_group_symop_operation_xyz
'x, y, z'
'x, -y, z+1/2'
'x+1/2, y+1/2, z'
'x+1/2, -y+1/2, z+1/2'

loop_
_atom_site_label
_atom_site_type_symbol
_atom_site_fract_x
_atom_site_fract_y
_atom_site_fract_z
_atom_site_U_iso_or_equiv
_atom_site_adp_type
_atom_site_occupancy
_atom_site_site_symmetry_order
_atom_site_calc_flag
_atom_site_refinement_flags_posn
_atom_site_refinement_flags_adp
_atom_site_refinement_flags_occupancy
_atom_site_disorder_assembly
_atom_site_disorder_group
I3 I -0.01062(4) 0.36007(2) 0.24993(4) 0.03869(13) Uani 1 1 d . . . . .
I2 I 0.66178(5) 0.25066(3) 0.45987(6) 0.0674(2) Uani 1 1 d . . . . .
I4 I 0.00765(6) 0.48828(4) -0.10608(6) 0.0793(3) Uani 1 1 d . . . . .
I1 I 0.80651(5) 0.49235(4) 0.57146(8) 0.0913(3) Uani 1 1 d . . . . .
Mn1 Mn 0.33607(8) 0.32116(5) 0.36594(9) 0.0289(3) Uani 1 1 d . . . . .
O2 O 0.2029(4) 0.3302(2) 0.2832(4) 0.0310(12) Uani 1 1 d . . . . .
O1 O 0.4705(4) 0.3132(2) 0.4414(4) 0.0343(13) Uani 1 1 d . . . . .
N4 N 0.3520(5) 0.3172(3) 0.2288(5) 0.0346(16) Uani 1 1 d . . . . .
C13 C 0.2106(5) 0.3767(3) 0.1359(6) 0.0281(16) Uani 1 1 d . . . . .
C14 C 0.2987(6) 0.3465(3) 0.1494(6) 0.0331(18) Uani 1 1 d . . . . .
H14 H 0.318009 0.348850 0.095257 0.040 Uiso 1 1 calc R U . . .
C6 C 0.5228(6) 0.4128(4) 0.4732(6) 0.0334(18) Uani 1 1 d . . . . .
N1 N 0.3496(5) 0.4055(3) 0.4265(5) 0.0391(17) Uani 1 1 d . . . . .
C8 C 0.1624(5) 0.3631(3) 0.1988(6) 0.0274(16) Uani 1 1 d . . . . .
C4 C 0.6895(6) 0.4344(4) 0.5188(7) 0.043(2) Uani 1 1 d . . . . .
C7 C 0.4299(6) 0.4337(4) 0.4648(7) 0.041(2) Uani 1 1 d . . . . .
H7 H 0.428462 0.471313 0.489671 0.049 Uiso 1 1 calc R U . . .
C25 C 0.6455(8) 0.5968(5) 0.2985(8) 0.056(3) Uani 1 1 d . . . . .
H25 H 0.688595 0.565737 0.308645 0.068 Uiso 1 1 calc R U . . .
N3 N 0.3298(6) 0.2253(3) 0.3594(6) 0.0487(19) Uani 1 1 d . . . . .
H3 H 0.263662 0.215237 0.307852 0.058 Uiso 1 1 calc R U . . .
N2 N 0.3032(6) 0.3007(4) 0.5010(6) 0.053(2) Uani 1 1 d . . . . .
H2 H 0.365219 0.304720 0.563467 0.063 Uiso 1 1 calc R U . . .
C23 C 0.5300(7) 0.6441(4) 0.3487(7) 0.045(2) Uani 1 1 d . . . . .
C28 C 0.5227(7) 0.6864(4) 0.2746(6) 0.042(2) Uani 1 1 d . . . . .
H28 H 0.480688 0.718021 0.265124 0.050 Uiso 1 1 calc R U . . .
C5 C 0.5999(6) 0.4526(4) 0.5053(6) 0.042(2) Uani 1 1 d . . . . .
H5 H 0.589736 0.491668 0.517450 0.051 Uiso 1 1 calc R U . . .
C12 C 0.1645(6) 0.4109(3) 0.0466(6) 0.0351(18) Uani 1 1 d . . . . .
H12 H 0.196471 0.419069 0.004644 0.042 Uiso 1 1 calc R U . . .
C26 C 0.6361(7) 0.6384(5) 0.2270(8) 0.054(3) Uani 1 1 d . . . . .
H26 H 0.671176 0.636062 0.186746 0.064 Uiso 1 1 calc R U . . .
C27 C 0.5738(7) 0.6839(4) 0.2155(7) 0.046(2) Uani 1 1 d . . . . .
H27 H 0.566162 0.713299 0.167070 0.056 Uiso 1 1 calc R U . . .
C3 C 0.7066(6) 0.3772(4) 0.5028(6) 0.043(2) Uani 1 1 d . . . . .
H3A H 0.768388 0.365196 0.510998 0.051 Uiso 1 1 calc R U . . .
C2 C 0.6316(6) 0.3380(4) 0.4746(6) 0.0385(19) Uani 1 1 d . . . . .
C22 C 0.4230(7) 0.2779(4) 0.2196(7) 0.050(2) Uani 1 1 d . . . . .
H22A H 0.487040 0.285465 0.275746 0.060 Uiso 1 1 calc R U . . .
H22B H 0.426690 0.284823 0.153715 0.060 Uiso 1 1 calc R U . . .
C9 C 0.0683(5) 0.3836(3) 0.1665(6) 0.0297(16) Uani 1 1 d . . . . .
C17 C 0.2336(7) 0.3372(7) 0.5186(8) 0.077(4) Uani 1 1 d . . . . .
H17A H 0.226628 0.322964 0.579647 0.092 Uiso 1 1 calc R U . . .
H17B H 0.170409 0.333853 0.459057 0.092 Uiso 1 1 calc R U . . .
C1 C 0.5372(5) 0.3538(3) 0.4600(6) 0.0308(17) Uani 1 1 d . . . . .
C19 C 0.3373(8) 0.2037(5) 0.4599(9) 0.068(3) Uani 1 1 d . . . . .
H19A H 0.315792 0.163196 0.452938 0.082 Uiso 1 1 calc R U . . .
H19B H 0.404922 0.205343 0.511373 0.082 Uiso 1 1 calc R U . . .
C16 C 0.2635(8) 0.4010(6) 0.5347(8) 0.076(4) Uani 1 1 d . . . . .
H16A H 0.217297 0.422274 0.552906 0.091 Uiso 1 1 calc R U . . .
H16B H 0.327245 0.403944 0.593497 0.091 Uiso 1 1 calc R U . . .
C18 C 0.2768(8) 0.2395(5) 0.4949(8) 0.066(3) Uani 1 1 d . . . . .
H18A H 0.208537 0.234861 0.446647 0.080 Uiso 1 1 calc R U . . .
H18B H 0.284783 0.226088 0.563150 0.080 Uiso 1 1 calc R U . . .
C21 C 0.3940(8) 0.2149(4) 0.2248(9) 0.063(3) Uani 1 1 d . . . . .
H21A H 0.327803 0.209380 0.171388 0.076 Uiso 1 1 calc R U . . .
H21B H 0.436436 0.189809 0.206957 0.076 Uiso 1 1 calc R U . . .
C15 C 0.2682(7) 0.4302(4) 0.4425(8) 0.054(3) Uani 1 1 d . . . . .
H15A H 0.207479 0.423975 0.380844 0.065 Uiso 1 1 calc R U . . .
H15B H 0.277609 0.472129 0.454733 0.065 Uiso 1 1 calc R U . . .
C11 C 0.0735(6) 0.4324(4) 0.0203(7) 0.040(2) Uani 1 1 d . . . . .
C24 C 0.5926(8) 0.5996(4) 0.3565(8) 0.056(3) Uani 1 1 d . . . . .
H24 H 0.599935 0.569458 0.403609 0.067 Uiso 1 1 calc R U . . .
C20 C 0.3974(8) 0.1944(4) 0.3264(9) 0.066(3) Uani 1 1 d . . . . .
H20A H 0.382234 0.152772 0.320955 0.080 Uiso 1 1 calc R U . . .
H20B H 0.463590 0.199179 0.380142 0.080 Uiso 1 1 calc R U . . .
B1 B 0.4613(5) 0.6479(2) 0.4163(5) 0.044(3) Uani 1 1 d D . . . .
C10 C 0.0245(6) 0.4181(4) 0.0794(7) 0.039(2) Uani 1 1 d . . . . .
H10 H -0.038794 0.431867 0.060326 0.046 Uiso 1 1 calc R U . . .
C29A C 0.3615(15) 0.6105(16) 0.348(4) 0.047(3) Uani 0.499(12) 1 d DG U P A 1
C30A C 0.270(2) 0.6257(12) 0.339(3) 0.063(3) Uani 0.499(12) 1 d G U P A 1
H30A H 0.261365 0.660709 0.368180 0.075 Uiso 0.499(12) 1 calc R U P A 1
C31A C 0.1917(13) 0.5891(9) 0.288(2) 0.065(5) Uani 0.499(12) 1 d G U P A 1
H31A H 0.129906 0.599356 0.281903 0.078 Uiso 0.499(12) 1 calc R U P A 1
C32A C 0.2046(10) 0.5373(8) 0.2453(19) 0.058(5) Uani 0.499(12) 1 d G U P A 1
H32A H 0.151605 0.512586 0.210468 0.070 Uiso 0.499(12) 1 calc R U P A 1
C33A C 0.2960(13) 0.5222(10) 0.254(2) 0.058(5) Uani 0.499(12) 1 d G U P A 1
H33A H 0.304764 0.487168 0.225309 0.070 Uiso 0.499(12) 1 calc R U P A 1
C34A C 0.3744(9) 0.5588(16) 0.306(3) 0.053(3) Uani 0.499(12) 1 d G U P A 1
H34A H 0.436226 0.548519 0.311587 0.063 Uiso 0.499(12) 1 calc R U P A 1
C29B C 0.3574(14) 0.6140(16) 0.349(4) 0.047(3) Uani 0.501(12) 1 d DG . P A 2
C30B C 0.274(2) 0.6367(12) 0.351(3) 0.063(3) Uani 0.501(12) 1 d G . P A 2
H30B H 0.276414 0.671919 0.385041 0.075 Uiso 0.501(12) 1 calc R U P A 2
C31B C 0.1864(15) 0.6072(9) 0.302(2) 0.065(5) Uani 0.501(12) 1 d G . P A 2
H31B H 0.129852 0.622558 0.303371 0.078 Uiso 0.501(12) 1 calc R U P A 2
C32B C 0.1825(9) 0.5551(8) 0.2512(19) 0.058(5) Uani 0.501(12) 1 d G . P A 2
H32B H 0.123391 0.535193 0.218297 0.070 Uiso 0.501(12) 1 calc R U P A 2
C33B C 0.2661(12) 0.5324(10) 0.249(2) 0.058(5) Uani 0.501(12) 1 d G . P A 2
H33B H 0.263491 0.497189 0.214893 0.070 Uiso 0.501(12) 1 calc R U P A 2
C34B C 0.3535(9) 0.5619(15) 0.298(3) 0.053(3) Uani 0.501(12) 1 d G . P A 2
H34B H 0.410054 0.546549 0.296563 0.063 Uiso 0.501(12) 1 calc R U P A 2
C35A C 0.5255(16) 0.6149(16) 0.5285(16) 0.044(3) Uani 0.499(12) 1 d DG U P A 1
C36A C 0.6259(16) 0.6177(15) 0.5797(18) 0.063(5) Uani 0.499(12) 1 d G U P A 1
H36A H 0.661375 0.636246 0.548319 0.076 Uiso 0.499(12) 1 calc R U P A 1
C37A C 0.6739(10) 0.5929(13) 0.6771(14) 0.084(6) Uani 0.499(12) 1 d G U P A 1
H37A H 0.741852 0.594694 0.711701 0.101 Uiso 0.499(12) 1 calc R U P A 1
C38A C 0.6215(11) 0.5654(11) 0.7235(9) 0.058(5) Uani 0.499(12) 1 d G U P A 1
H38A H 0.653963 0.548602 0.789384 0.069 Uiso 0.499(12) 1 calc R U P A 1
C39A C 0.5211(11) 0.5627(10) 0.6723(14) 0.046(4) Uani 0.499(12) 1 d G U P A 1
H39A H 0.485597 0.544062 0.703685 0.055 Uiso 0.499(12) 1 calc R U P A 1
C40A C 0.4730(10) 0.5874(14) 0.5749(16) 0.039(3) Uani 0.499(12) 1 d G U P A 1
H40A H 0.405118 0.585612 0.540301 0.047 Uiso 0.499(12) 1 calc R U P A 1
C35B C 0.5085(17) 0.6132(16) 0.5286(16) 0.044(3) Uani 0.501(12) 1 d DG . P A 2
C36B C 0.6071(16) 0.6169(14) 0.5923(18) 0.063(5) Uani 0.501(12) 1 d G . P A 2
H36B H 0.648188 0.636956 0.569671 0.076 Uiso 0.501(12) 1 calc R U P A 2
C37B C 0.6449(10) 0.5910(12) 0.6894(14) 0.084(6) Uani 0.501(12) 1 d G . P A 2
H37B H 0.711578 0.593472 0.732431 0.101 Uiso 0.501(12) 1 calc R U P A 2
C38B C 0.5841(12) 0.5613(10) 0.7228(9) 0.058(5) Uani 0.501(12) 1 d G . P A 2
H38B H 0.609670 0.543800 0.788416 0.069 Uiso 0.501(12) 1 calc R U P A 2
C39B C 0.4855(12) 0.5577(10) 0.6591(14) 0.046(4) Uani 0.501(12) 1 d G . P A 2
H39B H 0.444371 0.537612 0.681641 0.055 Uiso 0.501(12) 1 calc R U P A 2
C40B C 0.4477(11) 0.5836(14) 0.5620(16) 0.039(3) Uani 0.501(12) 1 d G . P A 2
H40B H 0.380978 0.581096 0.518881 0.047 Uiso 0.501(12) 1 calc R U P A 2
C42A C 0.4775(11) 0.8088(5) 0.5069(12) 0.064(5) Uani 0.499(12) 1 d G U P A 1
H42A H 0.519226 0.830574 0.564163 0.077 Uiso 0.499(12) 1 calc R U P A 1
C46A C 0.4932(10) 0.7496(5) 0.5020(11) 0.052(4) Uani 0.499(12) 1 d G U P A 1
H46A H 0.545537 0.731360 0.555982 0.062 Uiso 0.499(12) 1 calc R U P A 1
C41A C 0.4315(12) 0.7173(3) 0.4172(13) 0.036(3) Uani 0.499(12) 1 d DG U P A 1
C43A C 0.3540(11) 0.7442(5) 0.3374(11) 0.054(4) Uani 0.499(12) 1 d G U P A 1
H43A H 0.312304 0.722410 0.280072 0.065 Uiso 0.499(12) 1 calc R U P A 1
C44A C 0.3383(11) 0.8034(5) 0.3423(12) 0.071(5) Uani 0.499(12) 1 d G U P A 1
H44A H 0.285991 0.821623 0.288251 0.085 Uiso 0.499(12) 1 calc R U P A 1
C45A C 0.4001(13) 0.8357(3) 0.4270(14) 0.057(4) Uani 0.499(12) 1 d G U P A 1
H45A H 0.389452 0.875706 0.430295 0.068 Uiso 0.499(12) 1 calc R U P A 1
C42B C 0.5268(11) 0.7993(5) 0.5625(11) 0.064(5) Uani 0.501(12) 1 d G . P A 2
H42B H 0.573150 0.815120 0.624573 0.077 Uiso 0.501(12) 1 calc R U P A 2
C46B C 0.5309(11) 0.7408(5) 0.5405(12) 0.052(4) Uani 0.501(12) 1 d G . P A 2
H46B H 0.579948 0.717050 0.587740 0.062 Uiso 0.501(12) 1 calc R U P A 2
C41B C 0.4624(12) 0.7174(3) 0.4488(12) 0.036(3) Uani 0.501(12) 1 d DG . P A 2
C43B C 0.3899(11) 0.7526(5) 0.3790(11) 0.054(4) Uani 0.501(12) 1 d G . P A 2
H43B H 0.343556 0.736764 0.316954 0.065 Uiso 0.501(12) 1 calc R U P A 2
C44B C 0.3858(11) 0.8111(5) 0.4010(13) 0.071(5) Uani 0.501(12) 1 d G . P A 2
H44B H 0.336756 0.834834 0.353786 0.085 Uiso 0.501(12) 1 calc R U P A 2
C45B C 0.4543(12) 0.8344(3) 0.4927(14) 0.057(4) Uani 0.501(12) 1 d G . P A 2
H45B H 0.451553 0.874013 0.507594 0.068 Uiso 0.501(12) 1 calc R U P A 2

loop_
_atom_site_aniso_label
_atom_site_aniso_U_11
_atom_site_aniso_U_22
_atom_site_aniso_U_33
_atom_site_aniso_U_23
_atom_site_aniso_U_13
_atom_site_aniso_U_12
I3 0.0331(2) 0.0446(3) 0.0428(3) -0.0008(3) 0.0204(2) -0.0007(3)
I2 0.0418(3) 0.0599(4) 0.0778(5) -0.0118(4) 0.0040(3) 0.0221(3)
I4 0.0828(5) 0.0925(6) 0.0740(5) 0.0560(5) 0.0444(5) 0.0514(5)
I1 0.0505(4) 0.0882(6) 0.1146(7) 0.0217(6) 0.0155(5) -0.0313(4)
Mn1 0.0265(6) 0.0329(6) 0.0251(6) 0.0016(5) 0.0088(5) 0.0008(5)
O2 0.029(3) 0.038(3) 0.026(3) 0.007(2) 0.010(2) 0.000(2)
O1 0.029(3) 0.034(3) 0.033(3) -0.002(3) 0.007(2) 0.000(2)
N4 0.030(3) 0.037(4) 0.035(4) 0.002(3) 0.013(3) 0.009(3)
C13 0.035(4) 0.026(4) 0.024(4) -0.001(3) 0.014(3) 0.004(3)
C14 0.031(4) 0.037(4) 0.034(4) -0.001(4) 0.016(4) -0.002(4)
C6 0.033(4) 0.037(4) 0.030(4) -0.004(4) 0.013(4) -0.001(4)
N1 0.038(4) 0.042(4) 0.040(4) -0.005(4) 0.018(3) 0.005(3)
C8 0.025(4) 0.026(4) 0.026(4) -0.004(3) 0.005(3) -0.002(3)
C4 0.039(5) 0.050(5) 0.034(5) 0.009(4) 0.010(4) -0.009(4)
C7 0.046(5) 0.030(4) 0.041(5) -0.007(4) 0.012(4) 0.005(4)
C25 0.065(7) 0.056(6) 0.060(7) 0.000(6) 0.038(6) 0.000(5)
N3 0.043(4) 0.047(4) 0.041(4) 0.006(4) 0.004(4) -0.006(4)
N2 0.046(4) 0.080(6) 0.029(4) 0.016(4) 0.013(4) -0.005(4)
C23 0.060(6) 0.040(5) 0.037(5) 0.000(4) 0.023(5) -0.003(5)
C28 0.061(6) 0.031(4) 0.037(5) -0.001(4) 0.025(5) 0.000(4)
C5 0.046(5) 0.043(5) 0.032(5) 0.006(4) 0.012(4) -0.002(4)
C12 0.045(5) 0.030(4) 0.032(4) 0.003(4) 0.018(4) 0.005(4)
C26 0.061(6) 0.064(6) 0.048(6) -0.016(5) 0.035(5) -0.015(5)
C27 0.056(6) 0.051(5) 0.039(5) 0.004(5) 0.026(5) -0.009(5)
C3 0.033(4) 0.066(6) 0.030(4) 0.007(5) 0.014(4) -0.001(4)
C2 0.036(4) 0.042(5) 0.031(4) 0.003(4) 0.008(4) 0.005(4)
C22 0.050(6) 0.072(6) 0.033(5) 0.004(5) 0.021(4) 0.030(5)
C9 0.033(4) 0.032(4) 0.026(4) -0.004(3) 0.015(3) -0.001(3)
C17 0.042(6) 0.149(13) 0.048(6) 0.035(8) 0.028(5) 0.020(7)
C1 0.029(4) 0.036(4) 0.022(4) 0.000(4) 0.006(3) 0.003(4)
C19 0.061(7) 0.059(7) 0.063(7) 0.028(6) 0.007(6) -0.013(6)
C16 0.051(6) 0.134(12) 0.043(6) -0.020(7) 0.020(5) 0.022(7)
C18 0.049(6) 0.094(9) 0.047(6) 0.034(6) 0.011(5) -0.013(6)
C21 0.067(7) 0.048(6) 0.053(6) -0.014(5) 0.005(5) 0.024(5)
C15 0.039(5) 0.062(6) 0.058(6) -0.019(5) 0.017(5) 0.013(5)
C11 0.049(5) 0.034(4) 0.036(5) 0.010(4) 0.016(4) 0.012(4)
C24 0.086(8) 0.044(5) 0.058(6) 0.011(5) 0.050(6) 0.012(6)
C20 0.059(6) 0.045(6) 0.067(7) 0.012(6) 0.000(6) 0.013(5)
B1 0.072(7) 0.029(5) 0.045(6) -0.005(5) 0.037(6) -0.006(5)
C10 0.037(4) 0.036(4) 0.040(5) 0.001(4) 0.013(4) 0.013(4)
C29A 0.064(6) 0.048(6) 0.036(5) 0.006(4) 0.029(5) 0.000(5)
C30A 0.071(6) 0.060(8) 0.059(8) 0.002(6) 0.029(6) -0.005(6)
C31A 0.076(7) 0.065(11) 0.065(8) -0.004(8) 0.040(6) 0.000(8)
C32A 0.072(9) 0.057(10) 0.043(6) 0.007(7) 0.021(7) -0.008(8)
C33A 0.061(10) 0.058(8) 0.056(7) -0.001(6) 0.026(8) 0.001(8)
C34A 0.057(7) 0.053(6) 0.046(7) 0.004(5) 0.020(7) -0.005(7)
C29B 0.064(6) 0.048(6) 0.036(5) 0.006(4) 0.029(5) 0.000(5)
C30B 0.071(6) 0.060(8) 0.059(8) 0.002(6) 0.029(6) -0.005(6)
C31B 0.076(7) 0.065(11) 0.065(8) -0.004(8) 0.040(6) 0.000(8)
C32B 0.072(9) 0.057(10) 0.043(6) 0.007(7) 0.021(7) -0.008(8)
C33B 0.061(10) 0.058(8) 0.056(7) -0.001(6) 0.026(8) 0.001(8)
C34B 0.057(7) 0.053(6) 0.046(7) 0.004(5) 0.020(7) -0.005(7)
C35A 0.065(8) 0.037(5) 0.038(5) -0.013(4) 0.031(5) -0.012(6)
C36A 0.064(9) 0.083(7) 0.048(7) 0.000(6) 0.028(6) -0.017(7)
C37A 0.085(10) 0.105(9) 0.067(8) -0.007(8) 0.037(8) -0.021(9)
C38A 0.064(11) 0.071(7) 0.042(6) 0.005(6) 0.026(7) -0.005(9)
C39A 0.049(10) 0.047(6) 0.050(7) -0.003(6) 0.028(8) -0.014(8)
C40A 0.049(8) 0.036(6) 0.039(6) -0.004(5) 0.025(6) -0.002(7)
C35B 0.065(8) 0.037(5) 0.038(5) -0.013(4) 0.031(5) -0.012(6)
C36B 0.064(9) 0.083(7) 0.048(7) 0.000(6) 0.028(6) -0.017(7)
C37B 0.085(10) 0.105(9) 0.067(8) -0.007(8) 0.037(8) -0.021(9)
C38B 0.064(11) 0.071(7) 0.042(6) 0.005(6) 0.026(7) -0.005(9)
C39B 0.049(10) 0.047(6) 0.050(7) -0.003(6) 0.028(8) -0.014(8)
C40B 0.049(8) 0.036(6) 0.039(6) -0.004(5) 0.025(6) -0.002(7)
C42A 0.067(10) 0.062(8) 0.081(11) -0.010(8) 0.048(8) -0.009(7)
C46A 0.066(10) 0.045(6) 0.056(10) -0.006(6) 0.038(8) -0.008(6)
C41A 0.041(9) 0.037(5) 0.035(9) 0.005(5) 0.021(7) -0.002(5)
C43A 0.063(10) 0.052(7) 0.059(10) 0.007(7) 0.038(8) 0.001(6)
C44A 0.080(10) 0.065(8) 0.088(11) 0.013(8) 0.054(9) 0.002(7)
C45A 0.070(9) 0.051(7) 0.079(10) 0.005(7) 0.059(8) 0.002(7)
C42B 0.067(10) 0.062(8) 0.081(11) -0.010(8) 0.048(8) -0.009(7)
C46B 0.066(10) 0.045(6) 0.056(10) -0.006(6) 0.038(8) -0.008(6)
C41B 0.041(9) 0.037(5) 0.035(9) 0.005(5) 0.021(7) -0.002(5)
C43B 0.063(10) 0.052(7) 0.059(10) 0.007(7) 0.038(8) 0.001(6)
C44B 0.080(10) 0.065(8) 0.088(11) 0.013(8) 0.054(9) 0.002(7)
C45B 0.070(9) 0.051(7) 0.079(10) 0.005(7) 0.059(8) 0.002(7)

loop_
_atom_type_symbol
_atom_type_description
_atom_type_scat_dispersion_real
_atom_type_scat_dispersion_imag
_atom_type_scat_source
C C 0.0033 0.0016 'International Tables Vol C Tables 4.2.6.8 and 6.1.1.4'
H H 0.0000 0.0000 'International Tables Vol C Tables 4.2.6.8 and 6.1.1.4'
N N 0.0061 0.0033 'International Tables Vol C Tables 4.2.6.8 and 6.1.1.4'
O O 0.0106 0.0060 'International Tables Vol C Tables 4.2.6.8 and 6.1.1.4'
Mn Mn 0.3368 0.7283 'International Tables Vol C Tables 4.2.6.8 and 6.1.1.4'
I I -0.4742 1.8119 'International Tables Vol C Tables 4.2.6.8 and 6.1.1.4'
B B 0.0013 0.0007 'International Tables Vol C Tables 4.2.6.8 and 6.1.1.4'

loop_
_geom_angle_atom_site_label_1
_geom_angle_atom_site_label_2
_geom_angle_atom_site_label_3
_geom_angle
_geom_angle_site_symmetry_1
_geom_angle_site_symmetry_3
_geom_angle_publ_flag
O1 Mn1 O2 176.5(2) . . ?
O1 Mn1 N4 89.9(2) . . ?
O2 Mn1 N4 86.6(2) . . ?
O1 Mn1 N1 87.9(3) . . ?
O2 Mn1 N1 92.7(3) . . ?
N4 Mn1 N1 113.6(3) . . ?
O1 Mn1 N3 86.8(3) . . ?
O2 Mn1 N3 93.9(3) . . ?
N4 Mn1 N3 86.4(3) . . ?
N1 Mn1 N3 159.4(3) . . ?
O1 Mn1 N2 94.3(3) . . ?
O2 Mn1 N2 89.2(3) . . ?
N4 Mn1 N2 164.2(3) . . ?
N1 Mn1 N2 81.8(3) . . ?
N3 Mn1 N2 78.7(3) . . ?
C8 O2 Mn1 126.4(4) . . ?
C1 O1 Mn1 127.2(5) . . ?
C14 N4 C22 117.7(7) . . ?
C14 N4 Mn1 122.1(5) . . ?
C22 N4 Mn1 120.2(5) . . ?
C12 C13 C8 120.3(7) . . ?
C12 C13 C14 117.8(7) . . ?
C8 C13 C14 120.7(7) . . ?
N4 C14 C13 125.2(7) . . ?
N4 C14 H14 117.4 . . ?
C13 C14 H14 117.4 . . ?
C1 C6 C5 121.2(7) . . ?
C1 C6 C7 120.9(7) . . ?
C5 C6 C7 117.5(7) . . ?
C7 N1 C15 116.9(7) . . ?
C7 N1 Mn1 123.4(6) . . ?
C15 N1 Mn1 118.8(6) . . ?
O2 C8 C9 120.5(7) . . ?
O2 C8 C13 122.3(6) . . ?
C9 C8 C13 117.1(7) . . ?
C5 C4 C3 121.3(8) . . ?
C5 C4 I1 120.3(7) . . ?
C3 C4 I1 118.3(6) . . ?
N1 C7 C6 126.0(8) . . ?
N1 C7 H7 117.0 . . ?
C6 C7 H7 117.0 . . ?
C26 C25 C24 121.0(10) . . ?
C26 C25 H25 119.5 . . ?
C24 C25 H25 119.5 . . ?
C20 N3 C19 111.8(8) . . ?
C20 N3 Mn1 117.9(6) . . ?
C19 N3 Mn1 108.1(6) . . ?
C20 N3 H3 106.1 . . ?
C19 N3 H3 106.1 . . ?
Mn1 N3 H3 106.1 . . ?
C17 N2 C18 111.4(9) . . ?
C17 N2 Mn1 118.3(6) . . ?
C18 N2 Mn1 108.0(6) . . ?
C17 N2 H2 106.1 . . ?
C18 N2 H2 106.1 . . ?
Mn1 N2 H2 106.1 . . ?
C24 C23 C28 114.0(8) . . ?
C24 C23 B1 124.7(7) . . ?
C28 C23 B1 121.3(7) . . ?
C27 C28 C23 123.3(9) . . ?
C27 C28 H28 118.4 . . ?
C23 C28 H28 118.4 . . ?
C4 C5 C6 119.7(8) . . ?
C4 C5 H5 120.2 . . ?
C6 C5 H5 120.2 . . ?
C11 C12 C13 120.5(7) . . ?
C11 C12 H12 119.7 . . ?
C13 C12 H12 119.7 . . ?
C25 C26 C27 118.0(9) . . ?
C25 C26 H26 121.0 . . ?
C27 C26 H26 121.0 . . ?
C28 C27 C26 120.3(9) . . ?
C28 C27 H27 119.9 . . ?
C26 C27 H27 119.9 . . ?
C2 C3 C4 118.7(8) . . ?
C2 C3 H3A 120.6 . . ?
C4 C3 H3A 120.6 . . ?
C3 C2 C1 122.9(8) . . ?
C3 C2 I2 117.8(6) . . ?
C1 C2 I2 119.2(6) . . ?
N4 C22 C21 109.9(8) . . ?
N4 C22 H22A 109.7 . . ?
C21 C22 H22A 109.7 . . ?
N4 C22 H22B 109.7 . . ?
C21 C22 H22B 109.7 . . ?
H22A C22 H22B 108.2 . . ?
C10 C9 C8 121.8(7) . . ?
C10 C9 I3 119.0(6) . . ?
C8 C9 I3 119.1(6) . . ?
N2 C17 C16 112.9(8) . . ?
N2 C17 H17A 109.0 . . ?
C16 C17 H17A 109.0 . . ?
N2 C17 H17B 109.0 . . ?
C16 C17 H17B 109.0 . . ?
H17A C17 H17B 107.8 . . ?
O1 C1 C6 124.1(7) . . ?
O1 C1 C2 119.7(7) . . ?
C6 C1 C2 116.0(7) . . ?
C18 C19 N3 110.0(9) . . ?
C18 C19 H19A 109.7 . . ?
N3 C19 H19A 109.7 . . ?
C18 C19 H19B 109.7 . . ?
N3 C19 H19B 109.7 . . ?
H19A C19 H19B 108.2 . . ?
C15 C16 C17 114.8(9) . . ?
C15 C16 H16A 108.6 . . ?
C17 C16 H16A 108.6 . . ?
C15 C16 H16B 108.6 . . ?
C17 C16 H16B 108.6 . . ?
H16A C16 H16B 107.5 . . ?
N2 C18 C19 111.3(8) . . ?
N2 C18 H18A 109.4 . . ?
C19 C18 H18A 109.4 . . ?
N2 C18 H18B 109.4 . . ?
C19 C18 H18B 109.4 . . ?
H18A C18 H18B 108.0 . . ?
C20 C21 C22 117.0(8) . . ?
C20 C21 H21A 108.1 . . ?
C22 C21 H21A 108.1 . . ?
C20 C21 H21B 108.1 . . ?
C22 C21 H21B 108.1 . . ?
H21A C21 H21B 107.3 . . ?
N1 C15 C16 108.8(8) . . ?
N1 C15 H15A 109.9 . . ?
C16 C15 H15A 109.9 . . ?
N1 C15 H15B 109.9 . . ?
C16 C15 H15B 109.9 . . ?
H15A C15 H15B 108.3 . . ?
C12 C11 C10 119.7(7) . . ?
C12 C11 I4 121.1(6) . . ?
C10 C11 I4 119.2(6) . . ?
C23 C24 C25 123.4(9) . . ?
C23 C24 H24 118.3 . . ?
C25 C24 H24 118.3 . . ?
N3 C20 C21 114.3(8) . . ?
N3 C20 H20A 108.7 . . ?
C21 C20 H20A 108.7 . . ?
N3 C20 H20B 108.7 . . ?
C21 C20 H20B 108.7 . . ?
H20A C20 H20B 107.6 . . ?
C35B B1 C23 113.9(12) . . ?
C29A B1 C23 105.9(17) . . ?
C35B B1 C29B 104(2) . . ?
C23 B1 C29B 108.2(17) . . ?
C29A B1 C41A 108.5(15) . . ?
C23 B1 C41A 106.9(8) . . ?
C35B B1 C41B 104.2(16) . . ?
C23 B1 C41B 105.8(8) . . ?
C29B B1 C41B 120.6(14) . . ?
C29A B1 C35A 110(2) . . ?
C23 B1 C35A 105.7(12) . . ?
C41A B1 C35A 118.8(16) . . ?
C9 C10 C11 120.3(7) . . ?
C9 C10 H10 119.8 . . ?
C11 C10 H10 119.8 . . ?
C30A C29A C34A 120.0 . . ?
C30A C29A B1 124(2) . . ?
C34A C29A B1 116(2) . . ?
C31A C30A C29A 120.0 . . ?
C31A C30A H30A 120.0 . . ?
C29A C30A H30A 120.0 . . ?
C30A C31A C32A 120.0 . . ?
C30A C31A H31A 120.0 . . ?
C32A C31A H31A 120.0 . . ?
C33A C32A C31A 120.0 . . ?
C33A C32A H32A 120.0 . . ?
C31A C32A H32A 120.0 . . ?
C32A C33A C34A 120.0 . . ?
C32A C33A H33A 120.0 . . ?
C34A C33A H33A 120.0 . . ?
C33A C34A C29A 120.0 . . ?
C33A C34A H34A 120.0 . . ?
C29A C34A H34A 120.0 . . ?
C30B C29B C34B 120.0 . . ?
C30B C29B B1 118(2) . . ?
C34B C29B B1 122(2) . . ?
C31B C30B C29B 120.0 . . ?
C31B C30B H30B 120.0 . . ?
C29B C30B H30B 120.0 . . ?
C30B C31B C32B 120.0 . . ?
C30B C31B H31B 120.0 . . ?
C32B C31B H31B 120.0 . . ?
C33B C32B C31B 120.0 . . ?
C33B C32B H32B 120.0 . . ?
C31B C32B H32B 120.0 . . ?
C32B C33B C34B 120.0 . . ?
C32B C33B H33B 120.0 . . ?
C34B C33B H33B 120.0 . . ?
C33B C34B C29B 120.0 . . ?
C33B C34B H34B 120.0 . . ?
C29B C34B H34B 120.0 . . ?
C36A C35A C40A 120.0 . . ?
C36A C35A B1 123.4(15) . . ?
C40A C35A B1 116.4(15) . . ?
C35A C36A C37A 120.0 . . ?
C35A C36A H36A 120.0 . . ?
C37A C36A H36A 120.0 . . ?
C36A C37A C38A 120.0 . . ?
C36A C37A H37A 120.0 . . ?
C38A C37A H37A 120.0 . . ?
C39A C38A C37A 120.0 . . ?
C39A C38A H38A 120.0 . . ?
C37A C38A H38A 120.0 . . ?
C38A C39A C40A 120.0 . . ?
C38A C39A H39A 120.0 . . ?
C40A C39A H39A 120.0 . . ?
C39A C40A C35A 120.0 . . ?
C39A C40A H40A 120.0 . . ?
C35A C40A H40A 120.0 . . ?
C36B C35B C40B 120.0 . . ?
C36B C35B B1 120.4(15) . . ?
C40B C35B B1 119.4(15) . . ?
C37B C36B C35B 120.0 . . ?
C37B C36B H36B 120.0 . . ?
C35B C36B H36B 120.0 . . ?
C36B C37B C38B 120.0 . . ?
C36B C37B H37B 120.0 . . ?
C38B C37B H37B 120.0 . . ?
C39B C38B C37B 120.0 . . ?
C39B C38B H38B 120.0 . . ?
C37B C38B H38B 120.0 . . ?
C38B C39B C40B 120.0 . . ?
C38B C39B H39B 120.0 . . ?
C40B C39B H39B 120.0 . . ?
C39B C40B C35B 120.0 . . ?
C39B C40B H40B 120.0 . . ?
C35B C40B H40B 120.0 . . ?
C46A C42A C45A 120.0 . . ?
C46A C42A H42A 120.0 . . ?
C45A C42A H42A 120.0 . . ?
C42A C46A C41A 120.0 . . ?
C42A C46A H46A 120.0 . . ?
C41A C46A H46A 120.0 . . ?
C43A C41A C46A 120.0 . . ?
C43A C41A B1 124.1(9) . . ?
C46A C41A B1 115.7(9) . . ?
C41A C43A C44A 120.0 . . ?
C41A C43A H43A 120.0 . . ?
C44A C43A H43A 120.0 . . ?
C45A C44A C43A 120.0 . . ?
C45A C44A H44A 120.0 . . ?
C43A C44A H44A 120.0 . . ?
C44A C45A C42A 120.0 . . ?
C44A C45A H45A 120.0 . . ?
C42A C45A H45A 120.0 . . ?
C46B C42B C45B 120.0 . . ?
C46B C42B H42B 120.0 . . ?
C45B C42B H42B 120.0 . . ?
C42B C46B C41B 120.0 . . ?
C42B C46B H46B 120.0 . . ?
C41B C46B H46B 120.0 . . ?
C46B C41B C43B 120.0 . . ?
C46B C41B B1 123.3(9) . . ?
C43B C41B B1 116.7(9) . . ?
C44B C43B C41B 120.0 . . ?
C44B C43B H43B 120.0 . . ?
C41B C43B H43B 120.0 . . ?
C43B C44B C45B 120.0 . . ?
C43B C44B H44B 120.0 . . ?
C45B C44B H44B 120.0 . . ?
C44B C45B C42B 120.0 . . ?
C44B C45B H45B 120.0 . . ?
C42B C45B H45B 120.0 . . ?

loop_
_geom_bond_atom_site_label_1
_geom_bond_atom_site_label_2
_geom_bond_distance
_geom_bond_site_symmetry_2
_geom_bond_publ_flag
I3 C9 2.096(7) . ?
I2 C2 2.093(9) . ?
I4 C11 2.093(8) . ?
I1 C4 2.095(8) . ?
Mn1 O1 1.875(5) . ?
Mn1 O2 1.877(5) . ?
Mn1 N4 2.077(7) . ?
Mn1 N1 2.098(7) . ?
Mn1 N3 2.209(8) . ?
Mn1 N2 2.242(7) . ?
O2 C8 1.331(9) . ?
O1 C1 1.324(9) . ?
N4 C14 1.272(10) . ?
N4 C22 1.459(10) . ?
C13 C12 1.406(11) . ?
C13 C8 1.419(10) . ?
C13 C14 1.452(10) . ?
C14 H14 0.9400 . ?
C6 C1 1.400(11) . ?
C6 C5 1.406(11) . ?
C6 C7 1.452(11) . ?
N1 C7 1.286(10) . ?
N1 C15 1.470(10) . ?
C8 C9 1.390(10) . ?
C4 C5 1.363(12) . ?
C4 C3 1.381(12) . ?
C7 H7 0.9400 . ?
C25 C26 1.362(14) . ?
C25 C24 1.383(13) . ?
C25 H25 0.9400 . ?
N3 C20 1.487(13) . ?
N3 C19 1.478(12) . ?
N3 H3 0.9900 . ?
N2 C17 1.457(13) . ?
N2 C18 1.457(13) . ?
N2 H2 0.9900 . ?
C23 C24 1.373(13) . ?
C23 C28 1.407(12) . ?
C23 B1 1.705(11) . ?
C28 C27 1.374(11) . ?
C28 H28 0.9400 . ?
C5 H5 0.9400 . ?
C12 C11 1.367(11) . ?
C12 H12 0.9400 . ?
C26 C27 1.377(13) . ?
C26 H26 0.9400 . ?
C27 H27 0.9400 . ?
C3 C2 1.376(12) . ?
C3 H3A 0.9400 . ?
C2 C1 1.413(11) . ?
C22 C21 1.527(14) . ?
C22 H22A 0.9800 . ?
C22 H22B 0.9800 . ?
C9 C10 1.385(11) . ?
C17 C16 1.527(17) . ?
C17 H17A 0.9800 . ?
C17 H17B 0.9800 . ?
C19 C18 1.474(15) . ?
C19 H19A 0.9800 . ?
C19 H19B 0.9800 . ?
C16 C15 1.508(15) . ?
C16 H16A 0.9800 . ?
C16 H16B 0.9800 . ?
C18 H18A 0.9800 . ?
C18 H18B 0.9800 . ?
C21 C20 1.508(15) . ?
C21 H21A 0.9800 . ?
C21 H21B 0.9800 . ?
C15 H15A 0.9800 . ?
C15 H15B 0.9800 . ?
C11 C10 1.386(11) . ?
C24 H24 0.9400 . ?
C20 H20A 0.9800 . ?
C20 H20B 0.9800 . ?
B1 C35B 1.657(6) . ?
B1 C29A 1.656(6) . ?
B1 C29B 1.658(6) . ?
B1 C41A 1.662(6) . ?
B1 C41B 1.664(6) . ?
B1 C35A 1.664(6) . ?
C10 H10 0.9400 . ?
C29A C30A 1.3900 . ?
C29A C34A 1.3900 . ?
C30A C31A 1.3900 . ?
C30A H30A 0.9400 . ?
C31A C32A 1.3900 . ?
C31A H31A 0.9400 . ?
C32A C33A 1.3900 . ?
C32A H32A 0.9400 . ?
C33A C34A 1.3900 . ?
C33A H33A 0.9400 . ?
C34A H34A 0.9400 . ?
C29B C30B 1.3900 . ?
C29B C34B 1.3900 . ?
C30B C31B 1.3900 . ?
C30B H30B 0.9400 . ?
C31B C32B 1.3900 . ?
C31B H31B 0.9400 . ?
C32B C33B 1.3900 . ?
C32B H32B 0.9400 . ?
C33B C34B 1.3900 . ?
C33B H33B 0.9400 . ?
C34B H34B 0.9400 . ?
C35A C36A 1.3900 . ?
C35A C40A 1.3900 . ?
C36A C37A 1.3900 . ?
C36A H36A 0.9400 . ?
C37A C38A 1.3900 . ?
C37A H37A 0.9400 . ?
C38A C39A 1.3900 . ?
C38A H38A 0.9400 . ?
C39A C40A 1.3900 . ?
C39A H39A 0.9400 . ?
C40A H40A 0.9400 . ?
C35B C36B 1.3900 . ?
C35B C40B 1.3900 . ?
C36B C37B 1.3900 . ?
C36B H36B 0.9400 . ?
C37B C38B 1.3900 . ?
C37B H37B 0.9400 . ?
C38B C39B 1.3900 . ?
C38B H38B 0.9400 . ?
C39B C40B 1.3900 . ?
C39B H39B 0.9400 . ?
C40B H40B 0.9400 . ?
C42A C46A 1.3900 . ?
C42A C45A 1.3900 . ?
C42A H42A 0.9400 . ?
C46A C41A 1.3900 . ?
C46A H46A 0.9400 . ?
C41A C43A 1.3900 . ?
C43A C44A 1.3900 . ?
C43A H43A 0.9400 . ?
C44A C45A 1.3900 . ?
C44A H44A 0.9400 . ?
C45A H45A 0.9400 . ?
C42B C46B 1.3900 . ?
C42B C45B 1.3900 . ?
C42B H42B 0.9400 . ?
C46B C41B 1.3900 . ?
C46B H46B 0.9400 . ?
C41B C43B 1.3900 . ?
C43B C44B 1.3900 . ?
C43B H43B 0.9400 . ?
C44B C45B 1.3900 . ?
C44B H44B 0.9400 . ?
C45B H45B 0.9400 . ?

loop_
_geom_torsion_atom_site_label_1
_geom_torsion_atom_site_label_2
_geom_torsion_atom_site_label_3
_geom_torsion_atom_site_label_4
_geom_torsion
_geom_torsion_site_symmetry_1
_geom_torsion_site_symmetry_2
_geom_torsion_site_symmetry_3
_geom_torsion_site_symmetry_4
_geom_torsion_publ_flag
N4 Mn1 O2 C8 -41.9(6) . . . . ?
N1 Mn1 O2 C8 71.6(6) . . . . ?
N3 Mn1 O2 C8 -128.0(6) . . . . ?
N2 Mn1 O2 C8 153.4(6) . . . . ?
N4 Mn1 O1 C1 77.8(6) . . . . ?
N1 Mn1 O1 C1 -35.7(6) . . . . ?
N3 Mn1 O1 C1 164.2(6) . . . . ?
N2 Mn1 O1 C1 -117.4(6) . . . . ?
C22 N4 C14 C13 164.7(8) . . . . ?
Mn1 N4 C14 C13 -12.6(11) . . . . ?
C12 C13 C14 N4 175.1(8) . . . . ?
C8 C13 C14 N4 -17.2(12) . . . . ?
Mn1 O2 C8 C9 -155.9(6) . . . . ?
Mn1 O2 C8 C13 26.8(9) . . . . ?
C12 C13 C8 O2 179.1(7) . . . . ?
C14 C13 C8 O2 11.7(11) . . . . ?
C12 C13 C8 C9 1.7(11) . . . . ?
C14 C13 C8 C9 -165.6(7) . . . . ?
C15 N1 C7 C6 169.2(8) . . . . ?
Mn1 N1 C7 C6 -0.3(13) . . . . ?
C1 C6 C7 N1 -14.3(13) . . . . ?
C5 C6 C7 N1 172.2(9) . . . . ?
C24 C23 C28 C27 -0.3(14) . . . . ?
B1 C23 C28 C27 -177.4(7) . . . . ?
C3 C4 C5 C6 -0.8(13) . . . . ?
I1 C4 C5 C6 -177.9(6) . . . . ?
C1 C6 C5 C4 3.5(12) . . . . ?
C7 C6 C5 C4 177.1(8) . . . . ?
C8 C13 C12 C11 1.2(12) . . . . ?
C14 C13 C12 C11 168.9(8) . . . . ?
C24 C25 C26 C27 1.2(16) . . . . ?
C23 C28 C27 C26 -0.1(14) . . . . ?
C25 C26 C27 C28 -0.4(14) . . . . ?
C5 C4 C3 C2 -1.3(13) . . . . ?
I1 C4 C3 C2 175.9(6) . . . . ?
C4 C3 C2 C1 0.8(12) . . . . ?
C4 C3 C2 I2 -176.3(6) . . . . ?
C14 N4 C22 C21 -111.2(9) . . . . ?
Mn1 N4 C22 C21 66.2(9) . . . . ?
O2 C8 C9 C10 179.7(7) . . . . ?
C13 C8 C9 C10 -2.9(11) . . . . ?
O2 C8 C9 I3 -1.7(10) . . . . ?
C13 C8 C9 I3 175.6(5) . . . . ?
C18 N2 C17 C16 175.1(8) . . . . ?
Mn1 N2 C17 C16 -58.9(11) . . . . ?
Mn1 O1 C1 C6 32.9(10) . . . . ?
Mn1 O1 C1 C2 -151.3(6) . . . . ?
C5 C6 C1 O1 172.1(7) . . . . ?
C7 C6 C1 O1 -1.3(12) . . . . ?
C5 C6 C1 C2 -3.9(11) . . . . ?
C7 C6 C1 C2 -177.2(7) . . . . ?
C3 C2 C1 O1 -174.4(7) . . . . ?
I2 C2 C1 O1 2.6(10) . . . . ?
C3 C2 C1 C6 1.7(12) . . . . ?
I2 C2 C1 C6 178.8(6) . . . . ?
C20 N3 C19 C18 174.1(9) . . . . ?
Mn1 N3 C19 C18 42.7(9) . . . . ?
N2 C17 C16 C15 64.0(12) . . . . ?
C17 N2 C18 C19 170.4(8) . . . . ?
Mn1 N2 C18 C19 38.9(9) . . . . ?
N3 C19 C18 N2 -56.3(11) . . . . ?
N4 C22 C21 C20 -67.1(11) . . . . ?
C7 N1 C15 C16 -96.8(10) . . . . ?
Mn1 N1 C15 C16 73.2(9) . . . . ?
C17 C16 C15 N1 -68.5(11) . . . . ?
C13 C12 C11 C10 -3.0(13) . . . . ?
C13 C12 C11 I4 175.5(6) . . . . ?
C28 C23 C24 C25 1.2(15) . . . . ?
B1 C23 C24 C25 178.1(9) . . . . ?
C26 C25 C24 C23 -1.7(17) . . . . ?
C19 N3 C20 C21 -179.3(9) . . . . ?
Mn1 N3 C20 C21 -53.2(11) . . . . ?
C22 C21 C20 N3 62.8(13) . . . . ?
C24 C23 B1 C35B 27.3(18) . . . . ?
C28 C23 B1 C35B -156.0(16) . . . . ?
C24 C23 B1 C29A -85.5(19) . . . . ?
C28 C23 B1 C29A 91.2(19) . . . . ?
C24 C23 B1 C29B -88(2) . . . . ?
C28 C23 B1 C29B 88.3(19) . . . . ?
C24 C23 B1 C41A 158.9(10) . . . . ?
C28 C23 B1 C41A -24.4(11) . . . . ?
C24 C23 B1 C41B 141.1(10) . . . . ?
C28 C23 B1 C41B -42.2(10) . . . . ?
C24 C23 B1 C35A 31.4(17) . . . . ?
C28 C23 B1 C35A -151.9(16) . . . . ?
C8 C9 C10 C11 1.2(12) . . . . ?
I3 C9 C10 C11 -177.4(6) . . . . ?
C12 C11 C10 C9 1.9(13) . . . . ?
I4 C11 C10 C9 -176.7(6) . . . . ?
C23 B1 C29A C30A -144(2) . . . . ?
C41A B1 C29A C30A -29(3) . . . . ?
C35A B1 C29A C30A 102(3) . . . . ?
C23 B1 C29A C34A 41(2) . . . . ?
C41A B1 C29A C34A 155.9(18) . . . . ?
C35A B1 C29A C34A -72(3) . . . . ?
C34A C29A C30A C31A 0.0 . . . . ?
B1 C29A C30A C31A -175(4) . . . . ?
C29A C30A C31A C32A 0.0 . . . . ?
C30A C31A C32A C33A 0.0 . . . . ?
C31A C32A C33A C34A 0.0 . . . . ?
C32A C33A C34A C29A 0.0 . . . . ?
C30A C29A C34A C33A 0.0 . . . . ?
B1 C29A C34A C33A 175(4) . . . . ?
C35B B1 C29B C30B 95(3) . . . . ?
C23 B1 C29B C30B -143.8(18) . . . . ?
C41B B1 C29B C30B -22(3) . . . . ?
C35B B1 C29B C34B -80(3) . . . . ?
C23 B1 C29B C34B 41(3) . . . . ?
C41B B1 C29B C34B 163.2(17) . . . . ?
C34B C29B C30B C31B 0.0 . . . . ?
B1 C29B C30B C31B -175(4) . . . . ?
C29B C30B C31B C32B 0.0 . . . . ?
C30B C31B C32B C33B 0.0 . . . . ?
C31B C32B C33B C34B 0.0 . . . . ?
C32B C33B C34B C29B 0.0 . . . . ?
C30B C29B C34B C33B 0.0 . . . . ?
B1 C29B C34B C33B 175(4) . . . . ?
C29A B1 C35A C36A 149(2) . . . . ?
C23 B1 C35A C36A 35(2) . . . . ?
C41A B1 C35A C36A -85(2) . . . . ?
C29A B1 C35A C40A -36(3) . . . . ?
C23 B1 C35A C40A -149.7(15) . . . . ?
C41A B1 C35A C40A 90(2) . . . . ?
C40A C35A C36A C37A 0.0 . . . . ?
B1 C35A C36A C37A 175(3) . . . . ?
C35A C36A C37A C38A 0.0 . . . . ?
C36A C37A C38A C39A 0.0 . . . . ?
C37A C38A C39A C40A 0.0 . . . . ?
C38A C39A C40A C35A 0.0 . . . . ?
C36A C35A C40A C39A 0.0 . . . . ?
B1 C35A C40A C39A -175(3) . . . . ?
C23 B1 C35B C36B 42(2) . . . . ?
C29B B1 C35B C36B 160(2) . . . . ?
C41B B1 C35B C36B -73(2) . . . . ?
C23 B1 C35B C40B -142.6(15) . . . . ?
C29B B1 C35B C40B -25(3) . . . . ?
C41B B1 C35B C40B 102.6(19) . . . . ?
C40B C35B C36B C37B 0.0 . . . . ?
B1 C35B C36B C37B 176(3) . . . . ?
C35B C36B C37B C38B 0.0 . . . . ?
C36B C37B C38B C39B 0.0 . . . . ?
C37B C38B C39B C40B 0.0 . . . . ?
C38B C39B C40B C35B 0.0 . . . . ?
C36B C35B C40B C39B 0.0 . . . . ?
B1 C35B C40B C39B -176(3) . . . . ?
C45A C42A C46A C41A 0.0 . . . . ?
C42A C46A C41A C43A 0.0 . . . . ?
C42A C46A C41A B1 176.3(14) . . . . ?
C29A B1 C41A C43A -31(2) . . . . ?
C23 B1 C41A C43A 83.3(11) . . . . ?
C35A B1 C41A C43A -157.4(12) . . . . ?
C29A B1 C41A C46A 153(2) . . . . ?
C23 B1 C41A C46A -92.8(9) . . . . ?
C35A B1 C41A C46A 26.5(16) . . . . ?
C46A C41A C43A C44A 0.0 . . . . ?
B1 C41A C43A C44A -176.0(15) . . . . ?
C41A C43A C44A C45A 0.0 . . . . ?
C43A C44A C45A C42A 0.0 . . . . ?
C46A C42A C45A C44A 0.0 . . . . ?
C45B C42B C46B C41B 0.0 . . . . ?
C42B C46B C41B C43B 0.0 . . . . ?
C42B C46B C41B B1 -179.7(15) . . . . ?
C35B B1 C41B C46B 29.8(15) . . . . ?
C23 B1 C41B C46B -90.6(11) . . . . ?
C29B B1 C41B C46B 146(2) . . . . ?
C35B B1 C41B C43B -149.9(12) . . . . ?
C23 B1 C41B C43B 89.7(10) . . . . ?
C29B B1 C41B C43B -33(3) . . . . ?
C46B C41B C43B C44B 0.0 . . . . ?
B1 C41B C43B C44B 179.7(14) . . . . ?
C41B C43B C44B C45B 0.0 . . . . ?
C43B C44B C45B C42B 0.0 . . . . ?
C46B C42B C45B C44B 0.0 . . . . ?
